data_4083891
loop_
_publ_author_name
'Marqu\'es-Gonz\'alez, Santiago'
'Parthey, Matthias'
'Yufit, Dmitry S.'
'Howard, Judith A. K.'
'Kaupp, Martin'
'Low, Paul J.'

_publ_section_title
;
 Combined Spectroscopic and Quantum Chemical Study of [trans-Ru(C\\tb
 CC6H4R1-4)2(dppe)2]n+and [trans-Ru(C\\tb CC6H4R1-4)(C\\tb
 CC6H4R2-4)(dppe)2]n+(n= 0, 1) Complexes: Interpretations beyond the
 Lowest Energy Conformer Paradigm
;
_journal_issue 18
_journal_name_full Organometallics
_journal_page_first 4947
_journal_paper_doi 10.1021/om500265s
_journal_volume 33
_journal_year 2014
_chemical_formula_moiety 'C62 H53 Cl P4 Ru'
_chemical_formula_sum 'C62 H53 Cl P4 Ru'
_chemical_formula_weight 1058.44
_chemical_name_systematic
;
 ? 
;
_space_group_crystal_system monoclinic
_space_group_IT_number 14
_space_group_name_Hall '-P 2ybc'
_space_group_name_H-M_alt 'P 1 21/c 1'
_symmetry_space_group_name_Hall '-P 2ybc'
_symmetry_space_group_name_H-M 'P 1 21/c 1'
_atom_sites_solution_hydrogens geom
_atom_sites_solution_primary direct
_atom_sites_solution_secondary difmap
_audit_creation_date 2012-12-27
_audit_creation_method
;
  Olex2 1.2-beta
  (compiled Dec  5 2012 16:20:19, GUI svn.r4385)
;
_cell_angle_alpha 90.00
_cell_angle_beta 94.037(6)
_cell_angle_gamma 90.00
_cell_formula_units_Z 4
_cell_length_a 11.5037(7)
_cell_length_b 22.4968(8)
_cell_length_c 19.4374(10)
_cell_measurement_reflns_used 9682
_cell_measurement_temperature 120
_cell_measurement_theta_max 29.52
_cell_measurement_theta_min 2.79
_cell_volume 5017.8(4)
_computing_cell_refinement 'Bruker APEX2'
_computing_data_collection 'Rigaku CrystalClear (Rigaku Inc., 2008)'
_computing_data_reduction 'SAINT v7.68A (Bruker, 2009)'
_computing_molecular_graphics
;
O. V. Dolomanov, L. J. Bourhis, R. J. Gildea, J. A. K. Howard and H. Puschmann,
OLEX2: a complete structure solution, refinement and analysis program.
J. Appl. Cryst. (2009). 42, 339-341.
;
_computing_publication_material
;
O. V. Dolomanov, L. J. Bourhis, R. J. Gildea, J. A. K. Howard and H. Puschmann,
OLEX2: a complete structure solution, refinement and analysis program.
J. Appl. Cryst. (2009). 42, 339-341.
;
_computing_structure_refinement
;
XL, G.M. Sheldrick, Acta Cryst.
(2008). A64, 112-122
;
_computing_structure_solution
;
XS, G.M. Sheldrick, Acta Cryst.
(2008). A64, 112-122
;
_diffrn_ambient_temperature 120
_diffrn_measured_fraction_theta_full 0.963
_diffrn_measured_fraction_theta_max 0.963
_diffrn_measurement_device_type 'Rigaku Saturn 724+ CCD area detector'
_diffrn_measurement_method 'thick-slice \w scans'
_diffrn_radiation_monochromator 'double crystal silicon'
_diffrn_radiation_type 'synchrotron '
_diffrn_radiation_wavelength 0.6889
_diffrn_reflns_av_R_equivalents 0.0386
_diffrn_reflns_av_unetI/netI 0.0373
_diffrn_reflns_limit_h_max 15
_diffrn_reflns_limit_h_min -15
_diffrn_reflns_limit_k_max 31
_diffrn_reflns_limit_k_min -31
_diffrn_reflns_limit_l_max 25
_diffrn_reflns_limit_l_min -26
_diffrn_reflns_number 53556
_diffrn_reflns_theta_full 28.50
_diffrn_reflns_theta_max 28.50
_diffrn_reflns_theta_min 1.34
_diffrn_source 'undulator, Beamline I19, Diamond Light Source, RAL'
_diffrn_standards_number 0
_exptl_absorpt_coefficient_mu 0.534
_exptl_absorpt_correction_T_max 1.0000
_exptl_absorpt_correction_T_min 0.8771
_exptl_absorpt_correction_type multi-scan
_exptl_absorpt_process_details
;
SADABS-2008/1 (Bruker,2008) was used for absorption correction.
wR2(int) was 0.0986 before and 0.0590 after correction.
The Ratio of minimum to maximum transmission is 0.8771.
The \l/2 correction factor is Not present.
;
_exptl_crystal_colour 'clear light yellow'
_exptl_crystal_colour_lustre clear
_exptl_crystal_colour_modifier light
_exptl_crystal_colour_primary yellow
_exptl_crystal_density_diffrn 1.401
_exptl_crystal_density_method 'not measured'
_exptl_crystal_description plate
_exptl_crystal_F_000 2184
_exptl_crystal_size_max 0.08
_exptl_crystal_size_mid 0.08
_exptl_crystal_size_min 0.001
_refine_diff_density_max 0.459
_refine_diff_density_min -0.617
_refine_diff_density_rms 0.071
_refine_ls_extinction_method none
_refine_ls_goodness_of_fit_ref 1.091
_refine_ls_hydrogen_treatment constr
_refine_ls_matrix_type full
_refine_ls_number_parameters 613
_refine_ls_number_reflns 13451
_refine_ls_number_restraints 0
_refine_ls_restrained_S_all 1.091
_refine_ls_R_factor_all 0.0470
_refine_ls_R_factor_gt 0.0376
_refine_ls_shift/su_max 0.001
_refine_ls_shift/su_mean 0.000
_refine_ls_structure_factor_coef Fsqd
_refine_ls_weighting_details 'calc w=1/[\s^2^(Fo^2^)+(0.0350P)^2^+4.3000P] where P=(Fo^2^+2Fc^2^)/3'
_refine_ls_weighting_scheme calc
_refine_ls_wR_factor_gt 0.0936
_refine_ls_wR_factor_ref 0.0987
_reflns_number_gt 11213
_reflns_number_total 13451
_reflns_threshold_expression >2sigma(I)
_cod_data_source_file om500265s_si_002.cif
_cod_data_source_block 2i_smg
_cod_original_cell_volume 5017.9(4)
_cod_database_code 4083891
_olex2_refinement_description
;
1. Fixed Uiso
 At 1.2 times of:
  H46 of C46, H93 of C93, H56 of C56, H44 of C44, H45 of C45, H85 of C85, H25
  of C25, H53 of C53, H43 of C43, H84 of C84, H86 of C86, H35 of C35, H36 of
  C36, H55 of C55, H75 of C75, H83 of C83, H26 of C26, H32 of C32, H65 of C65,
  H72 of C72, H94 of C94, H62 of C62, H54 of C54, H92 of C92, H34 of C34, H74
  of C74, H82 of C82, H33 of C33, H63 of C63, H52 of C52, H76 of C76, H96 of
  C96, H64 of C64, H73 of C73, H42 of C42, H66 of C66, {H14A,H14B} of C14,
  {H13A,H13B} of C13, {H12A,H12B} of C12, {H11A,H11B} of C11, H24 of C24, H23
  of C23, H22 of C22, H95 of C95, H4 of C4, H10 of C10, H8 of C8, H7 of C7, H5
  of C5
2.a Secondary CH2 refined with riding coordinates:
 C11(H11A,H11B), C12(H12A,H12B), C13(H13A,H13B), C14(H14A,H14B)
2.b Aromatic/amide H refined with riding coordinates:
 C4(H4), C5(H5), C7(H7), C8(H8), C22(H22), C23(H23), C24(H24), C25(H25),
 C26(H26), C32(H32), C33(H33), C34(H34), C35(H35), C36(H36), C42(H42), C43(H43),
  C44(H44), C45(H45), C46(H46), C52(H52), C53(H53), C54(H54), C55(H55),
 C56(H56), C62(H62), C63(H63), C64(H64), C65(H65), C66(H66), C72(H72), C73(H73),
  C74(H74), C75(H75), C76(H76), C82(H82), C83(H83), C84(H84), C85(H85),
 C86(H86), C92(H92), C93(H93), C94(H94), C95(H95), C96(H96)
2.c :
 C10(H10)
;

loop_
_space_group_symop_id
_space_group_symop_operation_xyz
1 'x, y, z'
2 '-x, y+1/2, -z+1/2'
3 '-x, -y, -z'
4 'x, -y-1/2, z-1/2'

loop_
_atom_site_label
_atom_site_type_symbol
_atom_site_fract_x
_atom_site_fract_y
_atom_site_fract_z
_atom_site_U_iso_or_equiv
_atom_site_adp_type
_atom_site_occupancy
_atom_site_symmetry_multiplicity
_atom_site_calc_flag
_atom_site_refinement_flags
Ru1 Ru 0.268209(14) 0.202183(7) 0.191343(8) 0.02330(5) Uani 1 1 d .
Cl1 Cl 0.45398(5) 0.17320(2) 0.14053(3) 0.03461(12) Uani 1 1 d .
P1 P 0.31544(5) 0.13982(2) 0.28845(3) 0.02416(10) Uani 1 1 d .
P2 P 0.36225(5) 0.27623(2) 0.26238(3) 0.02480(11) Uani 1 1 d .
P3 P 0.24147(5) 0.26516(2) 0.09267(3) 0.02632(11) Uani 1 1 d .
P4 P 0.17013(5) 0.13258(2) 0.11324(3) 0.02694(11) Uani 1 1 d .
C1 C 0.12710(19) 0.22218(9) 0.24373(11) 0.0276(4) Uani 1 1 d .
C2 C 0.05270(19) 0.23281(9) 0.28143(12) 0.0302(4) Uani 1 1 d .
C3 C -0.03808(19) 0.24699(9) 0.32736(11) 0.0298(4) Uani 1 1 d .
C4 C -0.1382(2) 0.21077(10) 0.33034(13) 0.0353(5) Uani 1 1 d .
H4 H -0.1456 0.1767 0.3034 0.042 Uiso 1 1 calc R
C5 C -0.2258(2) 0.22561(10) 0.37317(13) 0.0370(5) Uani 1 1 d .
H5 H -0.2913 0.2015 0.3742 0.044 Uiso 1 1 calc R
C6 C -0.2163(2) 0.27651(10) 0.41487(13) 0.0356(5) Uani 1 1 d .
C7 C -0.1165(2) 0.31210(11) 0.41328(13) 0.0373(5) Uani 1 1 d .
H7 H -0.1085 0.3455 0.4414 0.045 Uiso 1 1 calc R
C8 C -0.0290(2) 0.29794(10) 0.36999(12) 0.0347(5) Uani 1 1 d .
H8 H 0.0362 0.3223 0.3691 0.042 Uiso 1 1 calc R
C9 C -0.3052(2) 0.29209(11) 0.46035(14) 0.0421(6) Uani 1 1 d .
C10 C -0.3753(3) 0.30711(13) 0.49943(16) 0.0536(7) Uani 1 1 d .
H10 H -0.4299 0.3188 0.5298 0.064 Uiso 1 1 calc R
C11 C 0.33111(19) 0.19021(9) 0.36375(11) 0.0274(4) Uani 1 1 d .
H11A H 0.2553 0.2051 0.3743 0.033 Uiso 1 1 calc R
H11B H 0.3644 0.1688 0.4037 0.033 Uiso 1 1 calc R
C12 C 0.41107(19) 0.24241(9) 0.34711(11) 0.0295(4) Uani 1 1 d .
H12A H 0.4906 0.2283 0.3457 0.035 Uiso 1 1 calc R
H12B H 0.4095 0.2722 0.3831 0.035 Uiso 1 1 calc R
C13 C 0.2573(2) 0.21512(9) 0.01767(11) 0.0306(4) Uani 1 1 d .
H13A H 0.2399 0.2366 -0.0251 0.037 Uiso 1 1 calc R
H13B H 0.3365 0.2003 0.0181 0.037 Uiso 1 1 calc R
C14 C 0.1715(2) 0.16323(10) 0.02329(11) 0.0322(5) Uani 1 1 d .
H14A H 0.1923 0.1317 -0.0076 0.039 Uiso 1 1 calc R
H14B H 0.0937 0.1767 0.0083 0.039 Uiso 1 1 calc R
C21 C 0.45583(18) 0.09926(9) 0.29292(11) 0.0278(4) Uani 1 1 d .
C22 C 0.5439(2) 0.10661(10) 0.34561(13) 0.0349(5) Uani 1 1 d .
H22 H 0.5329 0.1329 0.3815 0.042 Uiso 1 1 calc R
C23 C 0.6492(2) 0.07465(11) 0.34480(15) 0.0436(6) Uani 1 1 d .
H23 H 0.7079 0.0804 0.3796 0.052 Uiso 1 1 calc R
C24 C 0.6651(2) 0.03454(11) 0.29196(15) 0.0433(6) Uani 1 1 d .
H24 H 0.7344 0.0133 0.2914 0.052 Uiso 1 1 calc R
C25 C 0.5780(2) 0.02622(10) 0.24020(14) 0.0388(5) Uani 1 1 d .
H25 H 0.5886 -0.0010 0.2052 0.047 Uiso 1 1 calc R
C26 C 0.4739(2) 0.05841(10) 0.24012(12) 0.0330(5) Uani 1 1 d .
H26 H 0.4162 0.0527 0.2048 0.040 Uiso 1 1 calc R
C31 C 0.21768(18) 0.08262(9) 0.32090(11) 0.0271(4) Uani 1 1 d .
C32 C 0.2594(2) 0.04280(11) 0.37252(14) 0.0423(6) Uani 1 1 d .
H32 H 0.3373 0.0440 0.3888 0.051 Uiso 1 1 calc R
C33 C 0.1843(3) 0.00127(12) 0.39957(16) 0.0505(7) Uani 1 1 d .
H33 H 0.2127 -0.0249 0.4338 0.061 Uiso 1 1 calc R
C34 C 0.0677(2) -0.00129(11) 0.37570(14) 0.0415(6) Uani 1 1 d .
H34 H 0.0182 -0.0291 0.3936 0.050 Uiso 1 1 calc R
C35 C 0.0257(2) 0.03814(11) 0.32484(13) 0.0385(5) Uani 1 1 d .
H35 H -0.0523 0.0367 0.3088 0.046 Uiso 1 1 calc R
C36 C 0.1000(2) 0.08005(10) 0.29756(12) 0.0339(5) Uani 1 1 d .
H36 H 0.0708 0.1064 0.2637 0.041 Uiso 1 1 calc R
C41 C 0.49792(19) 0.31254(9) 0.23924(11) 0.0285(4) Uani 1 1 d .
C42 C 0.5037(2) 0.37349(10) 0.22504(12) 0.0328(5) Uani 1 1 d .
H42 H 0.4374 0.3969 0.2272 0.039 Uiso 1 1 calc R
C43 C 0.6080(2) 0.39966(11) 0.20762(13) 0.0397(5) Uani 1 1 d .
H43 H 0.6104 0.4401 0.1980 0.048 Uiso 1 1 calc R
C44 C 0.7078(2) 0.36525(13) 0.20473(14) 0.0443(6) Uani 1 1 d .
H44 H 0.7773 0.3828 0.1936 0.053 Uiso 1 1 calc R
C45 C 0.7040(2) 0.30468(12) 0.21840(13) 0.0418(6) Uani 1 1 d .
H45 H 0.7710 0.2818 0.2165 0.050 Uiso 1 1 calc R
C46 C 0.5996(2) 0.27791(11) 0.23503(12) 0.0353(5) Uani 1 1 d .
H46 H 0.5973 0.2372 0.2433 0.042 Uiso 1 1 calc R
C51 C 0.27473(18) 0.34109(8) 0.28673(11) 0.0266(4) Uani 1 1 d .
C52 C 0.17567(19) 0.35861(9) 0.24521(12) 0.0302(4) Uani 1 1 d .
H52 H 0.1529 0.3368 0.2059 0.036 Uiso 1 1 calc R
C53 C 0.1106(2) 0.40863(10) 0.26222(13) 0.0349(5) Uani 1 1 d .
H53 H 0.0452 0.4197 0.2343 0.042 Uiso 1 1 calc R
C54 C 0.1442(2) 0.44177(10) 0.32112(13) 0.0369(5) Uani 1 1 d .
H54 H 0.1008 0.4747 0.3328 0.044 Uiso 1 1 calc R
C55 C 0.2431(2) 0.42532(9) 0.36237(12) 0.0341(5) Uani 1 1 d .
H55 H 0.2658 0.4476 0.4013 0.041 Uiso 1 1 calc R
C56 C 0.3087(2) 0.37545(9) 0.34550(12) 0.0309(4) Uani 1 1 d .
H56 H 0.3748 0.3650 0.3732 0.037 Uiso 1 1 calc R
C61 C 0.09997(19) 0.29965(9) 0.06446(11) 0.0295(4) Uani 1 1 d .
C62 C -0.0003(2) 0.28885(10) 0.09959(12) 0.0332(5) Uani 1 1 d .
H62 H 0.0050 0.2664 0.1398 0.040 Uiso 1 1 calc R
C63 C -0.1088(2) 0.31173(12) 0.07447(13) 0.0408(5) Uani 1 1 d .
H63 H -0.1752 0.3034 0.0974 0.049 Uiso 1 1 calc R
C64 C -0.1171(2) 0.34691(12) 0.01540(14) 0.0415(5) Uani 1 1 d .
H64 H -0.1884 0.3632 -0.0002 0.050 Uiso 1 1 calc R
C65 C -0.0184(2) 0.35771(11) -0.02042(13) 0.0412(5) Uani 1 1 d .
H65 H -0.0242 0.3808 -0.0602 0.049 Uiso 1 1 calc R
C66 C 0.0884(2) 0.33406(11) 0.00322(12) 0.0369(5) Uani 1 1 d .
H66 H 0.1534 0.3409 -0.0215 0.044 Uiso 1 1 calc R
C71 C 0.34443(19) 0.32590(9) 0.07614(11) 0.0300(4) Uani 1 1 d .
C72 C 0.3132(2) 0.38625(10) 0.08101(13) 0.0376(5) Uani 1 1 d .
H72 H 0.2409 0.3965 0.0960 0.045 Uiso 1 1 calc R
C73 C 0.3908(2) 0.43082(11) 0.06332(14) 0.0446(6) Uani 1 1 d .
H73 H 0.3692 0.4705 0.0662 0.054 Uiso 1 1 calc R
C74 C 0.4998(2) 0.41615(12) 0.04145(14) 0.0466(6) Uani 1 1 d .
H74 H 0.5504 0.4459 0.0288 0.056 Uiso 1 1 calc R
C75 C 0.5326(2) 0.35700(12) 0.03860(13) 0.0424(6) Uani 1 1 d .
H75 H 0.6060 0.3471 0.0250 0.051 Uiso 1 1 calc R
C76 C 0.4557(2) 0.31197(11) 0.05610(12) 0.0352(5) Uani 1 1 d .
H76 H 0.4788 0.2724 0.0544 0.042 Uiso 1 1 calc R
C81 C 0.01300(19) 0.11177(9) 0.10872(11) 0.0298(4) Uani 1 1 d .
C82 C -0.0287(2) 0.07115(10) 0.05710(12) 0.0339(5) Uani 1 1 d .
H82 H 0.0235 0.0534 0.0290 0.041 Uiso 1 1 calc R
C83 C -0.1472(2) 0.05739(10) 0.04785(13) 0.0388(5) Uani 1 1 d .
H83 H -0.1733 0.0308 0.0135 0.047 Uiso 1 1 calc R
C84 C -0.2265(2) 0.08343(11) 0.08995(14) 0.0406(5) Uani 1 1 d .
H84 H -0.3053 0.0741 0.0839 0.049 Uiso 1 1 calc R
C85 C -0.1867(2) 0.12359(11) 0.14117(14) 0.0401(5) Uani 1 1 d .
H85 H -0.2392 0.1408 0.1695 0.048 Uiso 1 1 calc R
C86 C -0.0678(2) 0.13809(10) 0.15007(12) 0.0334(5) Uani 1 1 d .
H86 H -0.0424 0.1654 0.1837 0.040 Uiso 1 1 calc R
C91 C 0.2368(2) 0.05835(9) 0.10726(11) 0.0323(5) Uani 1 1 d .
C92 C 0.1924(2) 0.01089(10) 0.14484(12) 0.0366(5) Uani 1 1 d .
H92 H 0.1273 0.0170 0.1697 0.044 Uiso 1 1 calc R
C93 C 0.2450(3) -0.04548(11) 0.14533(14) 0.0470(6) Uani 1 1 d .
H93 H 0.2138 -0.0766 0.1696 0.056 Uiso 1 1 calc R
C94 C 0.3436(3) -0.05463(12) 0.10955(15) 0.0519(7) Uani 1 1 d .
H94 H 0.3792 -0.0918 0.1102 0.062 Uiso 1 1 calc R
C95 C 0.3890(3) -0.00832(13) 0.07274(15) 0.0509(7) Uani 1 1 d .
H95 H 0.4554 -0.0146 0.0491 0.061 Uiso 1 1 calc R
C96 C 0.3357(2) 0.04822(11) 0.07069(13) 0.0399(5) Uani 1 1 d .
H96 H 0.3661 0.0787 0.0451 0.048 Uiso 1 1 calc R

loop_
_atom_site_aniso_label
_atom_site_aniso_U_11
_atom_site_aniso_U_22
_atom_site_aniso_U_33
_atom_site_aniso_U_23
_atom_site_aniso_U_13
_atom_site_aniso_U_12
Ru1 0.02878(9) 0.02153(8) 0.02004(9) -0.00115(5) 0.00495(6) -0.00192(6)
Cl1 0.0384(3) 0.0344(3) 0.0322(3) 0.0006(2) 0.0106(2) 0.0010(2)
P1 0.0292(2) 0.0218(2) 0.0219(2) -0.00130(18) 0.0051(2) -0.00047(18)
P2 0.0295(2) 0.0221(2) 0.0231(3) -0.00134(18) 0.0041(2) -0.00139(18)
P3 0.0325(3) 0.0250(2) 0.0219(3) 0.00063(19) 0.0051(2) -0.00268(19)
P4 0.0352(3) 0.0242(2) 0.0218(3) -0.00190(19) 0.0043(2) -0.00359(19)
C1 0.0340(10) 0.0221(9) 0.0259(10) 0.0022(7) -0.0035(8) -0.0044(7)
C2 0.0336(10) 0.0258(9) 0.0305(11) -0.0011(8) -0.0028(9) -0.0021(8)
C3 0.0334(10) 0.0292(10) 0.0270(11) 0.0030(8) 0.0044(8) 0.0018(8)
C4 0.0377(12) 0.0313(10) 0.0377(13) -0.0042(9) 0.0087(10) -0.0010(9)
C5 0.0354(11) 0.0352(11) 0.0413(14) -0.0013(10) 0.0081(10) -0.0027(9)
C6 0.0382(12) 0.0350(11) 0.0346(12) 0.0011(9) 0.0088(10) 0.0029(9)
C7 0.0430(13) 0.0352(11) 0.0342(13) -0.0074(9) 0.0074(10) -0.0009(9)
C8 0.0372(11) 0.0353(11) 0.0321(12) -0.0035(9) 0.0057(9) -0.0056(9)
C9 0.0465(14) 0.0394(12) 0.0418(14) -0.0028(10) 0.0127(11) -0.0027(10)
C10 0.0560(17) 0.0490(15) 0.0595(18) -0.0097(13) 0.0295(14) -0.0082(12)
C11 0.0359(10) 0.0266(9) 0.0200(10) -0.0017(7) 0.0040(8) 0.0012(8)
C12 0.0371(11) 0.0256(9) 0.0254(10) -0.0027(8) -0.0005(9) -0.0006(8)
C13 0.0415(12) 0.0299(10) 0.0211(10) 0.0007(8) 0.0074(9) -0.0023(8)
C14 0.0452(12) 0.0290(10) 0.0228(10) -0.0009(8) 0.0044(9) -0.0062(9)
C21 0.0292(10) 0.0237(9) 0.0311(11) 0.0010(8) 0.0060(8) -0.0010(7)
C22 0.0368(11) 0.0294(10) 0.0383(13) -0.0035(9) 0.0015(10) 0.0018(8)
C23 0.0358(12) 0.0356(12) 0.0581(17) -0.0034(11) -0.0064(11) 0.0029(9)
C24 0.0329(11) 0.0329(11) 0.0645(18) -0.0011(11) 0.0067(11) 0.0043(9)
C25 0.0413(12) 0.0303(11) 0.0462(14) -0.0035(10) 0.0135(11) 0.0051(9)
C26 0.0358(11) 0.0316(10) 0.0320(12) -0.0036(9) 0.0047(9) 0.0017(8)
C31 0.0342(10) 0.0244(9) 0.0231(10) -0.0003(7) 0.0047(8) -0.0022(7)
C32 0.0388(12) 0.0404(12) 0.0474(15) 0.0171(11) 0.0004(11) -0.0038(10)
C33 0.0519(15) 0.0453(14) 0.0544(17) 0.0230(13) 0.0032(13) -0.0065(12)
C34 0.0480(14) 0.0345(11) 0.0431(14) 0.0008(10) 0.0112(11) -0.0127(10)
C35 0.0360(12) 0.0361(11) 0.0439(14) -0.0040(10) 0.0061(10) -0.0091(9)
C36 0.0373(11) 0.0305(10) 0.0341(12) 0.0005(9) 0.0041(9) -0.0038(8)
C41 0.0311(10) 0.0296(10) 0.0247(10) -0.0026(8) 0.0020(8) -0.0039(8)
C42 0.0378(11) 0.0308(10) 0.0303(11) -0.0024(8) 0.0063(9) -0.0055(8)
C43 0.0477(13) 0.0354(11) 0.0365(13) -0.0042(10) 0.0072(11) -0.0142(10)
C44 0.0384(12) 0.0559(15) 0.0391(14) -0.0032(11) 0.0072(11) -0.0149(11)
C45 0.0325(11) 0.0562(15) 0.0371(14) 0.0004(11) 0.0046(10) -0.0001(10)
C46 0.0352(11) 0.0379(11) 0.0329(12) 0.0009(9) 0.0035(9) 0.0002(9)
C51 0.0329(10) 0.0211(8) 0.0263(10) -0.0009(7) 0.0063(8) -0.0017(7)
C52 0.0365(11) 0.0255(9) 0.0288(11) 0.0007(8) 0.0037(9) -0.0009(8)
C53 0.0378(11) 0.0288(10) 0.0381(13) 0.0034(9) 0.0025(10) 0.0031(8)
C54 0.0446(13) 0.0255(10) 0.0417(13) -0.0011(9) 0.0120(10) 0.0037(9)
C55 0.0474(13) 0.0258(10) 0.0301(11) -0.0041(8) 0.0096(10) -0.0021(9)
C56 0.0378(11) 0.0272(9) 0.0278(11) -0.0031(8) 0.0035(9) -0.0016(8)
C61 0.0350(11) 0.0275(9) 0.0262(11) -0.0001(8) 0.0031(8) -0.0019(8)
C62 0.0373(11) 0.0363(11) 0.0263(11) 0.0014(9) 0.0039(9) -0.0009(9)
C63 0.0375(12) 0.0497(14) 0.0358(13) 0.0025(11) 0.0066(10) 0.0024(10)
C64 0.0392(12) 0.0453(13) 0.0395(14) 0.0015(11) -0.0021(11) 0.0054(10)
C65 0.0482(14) 0.0425(13) 0.0322(13) 0.0076(10) -0.0028(11) 0.0009(10)
C66 0.0414(12) 0.0389(12) 0.0307(12) 0.0048(9) 0.0056(10) -0.0021(9)
C71 0.0369(11) 0.0301(10) 0.0232(10) 0.0024(8) 0.0030(8) -0.0071(8)
C72 0.0441(13) 0.0326(11) 0.0362(13) 0.0012(9) 0.0042(10) -0.0041(9)
C73 0.0593(16) 0.0300(11) 0.0442(15) 0.0032(10) 0.0010(12) -0.0095(10)
C74 0.0521(15) 0.0463(14) 0.0407(14) 0.0097(11) -0.0014(12) -0.0212(12)
C75 0.0379(12) 0.0508(14) 0.0387(14) 0.0065(11) 0.0049(10) -0.0120(10)
C76 0.0403(12) 0.0356(11) 0.0300(12) 0.0029(9) 0.0041(9) -0.0046(9)
C81 0.0361(11) 0.0265(9) 0.0265(11) 0.0028(8) 0.0007(9) -0.0054(8)
C82 0.0439(12) 0.0278(10) 0.0296(11) -0.0013(8) -0.0006(10) -0.0070(9)
C83 0.0489(14) 0.0317(11) 0.0343(13) 0.0019(9) -0.0068(11) -0.0101(10)
C84 0.0393(12) 0.0360(12) 0.0453(15) 0.0043(10) -0.0065(11) -0.0083(10)
C85 0.0374(12) 0.0402(12) 0.0430(14) -0.0007(10) 0.0038(10) -0.0024(10)
C86 0.0378(11) 0.0324(10) 0.0295(11) -0.0021(9) -0.0008(9) -0.0043(9)
C91 0.0428(12) 0.0280(10) 0.0256(11) -0.0077(8) -0.0016(9) -0.0008(8)
C92 0.0487(13) 0.0296(10) 0.0306(12) -0.0006(9) -0.0028(10) -0.0015(9)
C93 0.0672(18) 0.0323(12) 0.0394(14) -0.0015(10) -0.0104(13) 0.0036(11)
C94 0.0684(18) 0.0368(13) 0.0478(16) -0.0100(12) -0.0137(14) 0.0153(12)
C95 0.0528(16) 0.0522(16) 0.0478(16) -0.0187(13) 0.0037(13) 0.0119(12)
C96 0.0461(13) 0.0396(12) 0.0342(13) -0.0100(10) 0.0041(10) -0.0004(10)

loop_
_atom_type_symbol
_atom_type_description
_atom_type_scat_dispersion_real
_atom_type_scat_dispersion_imag
_atom_type_scat_source
C C 0.0032 0.0015 'International Tables Vol C Tables 4.2.6.8 and 6.1.1.4'
H H 0.0000 0.0000 'International Tables Vol C Tables 4.2.6.8 and 6.1.1.4'
Cl Cl 0.1418 0.1507 'International Tables Vol C Tables 4.2.6.8 and 6.1.1.4'
P P 0.0990 0.0908 'International Tables Vol C Tables 4.2.6.8 and 6.1.1.4'
Ru Ru -1.3442 0.7900 'International Tables Vol C Tables 4.2.6.8 and 6.1.1.4'

loop_
_geom_angle_atom_site_label_1
_geom_angle_atom_site_label_2
_geom_angle_atom_site_label_3
_geom_angle
P1 Ru1 Cl1 90.332(19)
P1 Ru1 P3 174.228(19)
P1 Ru1 P4 100.792(19)
P2 Ru1 Cl1 92.608(19)
P2 Ru1 P1 83.302(19)
P2 Ru1 P3 94.501(19)
P2 Ru1 P4 175.904(19)
P3 Ru1 Cl1 84.425(19)
P3 Ru1 P4 81.436(19)
P4 Ru1 Cl1 87.53(2)
C1 Ru1 Cl1 172.95(6)
C1 Ru1 P1 83.03(6)
C1 Ru1 P2 84.29(6)
C1 Ru1 P3 102.10(6)
C1 Ru1 P4 96.02(6)
C11 P1 Ru1 105.65(7)
C11 P1 C21 103.22(10)
C21 P1 Ru1 118.46(7)
C31 P1 Ru1 124.72(7)
C31 P1 C11 100.63(9)
C31 P1 C21 100.98(9)
C12 P2 Ru1 108.90(7)
C41 P2 Ru1 121.82(7)
C41 P2 C12 100.87(10)
C41 P2 C51 101.41(9)
C51 P2 Ru1 117.86(7)
C51 P2 C12 103.35(9)
C13 P3 Ru1 104.85(7)
C61 P3 Ru1 123.21(7)
C61 P3 C13 98.85(10)
C61 P3 C71 101.49(10)
C71 P3 Ru1 121.99(7)
C71 P3 C13 102.21(10)
C14 P4 Ru1 108.28(7)
C81 P4 Ru1 127.13(7)
C81 P4 C14 96.90(10)
C91 P4 Ru1 116.76(7)
C91 P4 C14 104.03(10)
C91 P4 C81 100.13(10)
C2 C1 Ru1 172.2(2)
C1 C2 C3 179.0(2)
C4 C3 C2 121.3(2)
C8 C3 C2 120.68(19)
C8 C3 C4 118.0(2)
C3 C4 H4 119.6
C5 C4 C3 120.8(2)
C5 C4 H4 119.6
C4 C5 H5 119.6
C4 C5 C6 120.8(2)
C6 C5 H5 119.6
C5 C6 C9 121.6(2)
C7 C6 C5 118.9(2)
C7 C6 C9 119.5(2)
C6 C7 H7 119.7
C8 C7 C6 120.7(2)
C8 C7 H7 119.7
C3 C8 H8 119.6
C7 C8 C3 120.8(2)
C7 C8 H8 119.6
C10 C9 C6 176.8(3)
C9 C10 H10 180.0
P1 C11 H11A 109.9
P1 C11 H11B 109.9
H11A C11 H11B 108.3
C12 C11 P1 109.12(14)
C12 C11 H11A 109.9
C12 C11 H11B 109.9
P2 C12 H12A 109.6
P2 C12 H12B 109.6
C11 C12 P2 110.45(15)
C11 C12 H12A 109.6
C11 C12 H12B 109.6
H12A C12 H12B 108.1
P3 C13 H13A 110.2
P3 C13 H13B 110.2
H13A C13 H13B 108.5
C14 C13 P3 107.77(14)
C14 C13 H13A 110.2
C14 C13 H13B 110.2
P4 C14 H14A 109.0
P4 C14 H14B 109.0
C13 C14 P4 113.09(15)
C13 C14 H14A 109.0
C13 C14 H14B 109.0
H14A C14 H14B 107.8
C22 C21 P1 124.09(16)
C22 C21 C26 118.4(2)
C26 C21 P1 117.51(17)
C21 C22 H22 119.7
C21 C22 C23 120.7(2)
C23 C22 H22 119.7
C22 C23 H23 120.1
C24 C23 C22 119.9(2)
C24 C23 H23 120.1
C23 C24 H24 120.0
C25 C24 C23 120.0(2)
C25 C24 H24 120.0
C24 C25 H25 119.8
C24 C25 C26 120.5(2)
C26 C25 H25 119.8
C21 C26 H26 119.7
C25 C26 C21 120.6(2)
C25 C26 H26 119.7
C32 C31 P1 120.15(17)
C36 C31 P1 121.09(16)
C36 C31 C32 118.7(2)
C31 C32 H32 119.8
C33 C32 C31 120.4(2)
C33 C32 H32 119.8
C32 C33 H33 119.7
C34 C33 C32 120.6(2)
C34 C33 H33 119.7
C33 C34 H34 120.3
C35 C34 C33 119.3(2)
C35 C34 H34 120.3
C34 C35 H35 119.7
C34 C35 C36 120.6(2)
C36 C35 H35 119.7
C31 C36 C35 120.5(2)
C31 C36 H36 119.8
C35 C36 H36 119.8
C42 C41 P2 122.29(17)
C42 C41 C46 118.5(2)
C46 C41 P2 119.21(16)
C41 C42 H42 119.6
C43 C42 C41 120.9(2)
C43 C42 H42 119.6
C42 C43 H43 120.0
C44 C43 C42 120.0(2)
C44 C43 H43 120.0
C43 C44 H44 120.0
C43 C44 C45 120.1(2)
C45 C44 H44 120.0
C44 C45 H45 119.8
C44 C45 C46 120.3(2)
C46 C45 H45 119.8
C41 C46 H46 119.9
C45 C46 C41 120.2(2)
C45 C46 H46 119.9
C52 C51 P2 120.48(16)
C52 C51 C56 118.56(19)
C56 C51 P2 120.90(16)
C51 C52 H52 119.5
C53 C52 C51 120.9(2)
C53 C52 H52 119.5
C52 C53 H53 120.0
C54 C53 C52 119.9(2)
C54 C53 H53 120.0
C53 C54 H54 120.1
C55 C54 C53 119.8(2)
C55 C54 H54 120.1
C54 C55 H55 119.7
C54 C55 C56 120.5(2)
C56 C55 H55 119.7
C51 C56 H56 119.9
C55 C56 C51 120.3(2)
C55 C56 H56 119.9
C62 C61 P3 121.30(17)
C62 C61 C66 118.1(2)
C66 C61 P3 120.42(16)
C61 C62 H62 119.7
C61 C62 C63 120.5(2)
C63 C62 H62 119.7
C62 C63 H63 119.9
C64 C63 C62 120.2(2)
C64 C63 H63 119.9
C63 C64 H64 120.0
C63 C64 C65 120.0(2)
C65 C64 H64 120.0
C64 C65 H65 120.0
C66 C65 C64 120.1(2)
C66 C65 H65 120.0
C61 C66 H66 119.5
C65 C66 C61 121.1(2)
C65 C66 H66 119.5
C72 C71 P3 122.03(17)
C76 C71 P3 119.46(17)
C76 C71 C72 118.5(2)
C71 C72 H72 119.9
C73 C72 C71 120.2(2)
C73 C72 H72 119.9
C72 C73 H73 119.7
C74 C73 C72 120.6(2)
C74 C73 H73 119.7
C73 C74 H74 120.2
C75 C74 C73 119.6(2)
C75 C74 H74 120.2
C74 C75 H75 119.8
C74 C75 C76 120.4(2)
C76 C75 H75 119.8
C71 C76 C75 120.7(2)
C71 C76 H76 119.6
C75 C76 H76 119.6
C82 C81 P4 118.34(17)
C86 C81 P4 123.15(17)
C86 C81 C82 118.3(2)
C81 C82 H82 119.6
C83 C82 C81 120.9(2)
C83 C82 H82 119.6
C82 C83 H83 119.9
C84 C83 C82 120.2(2)
C84 C83 H83 119.9
C83 C84 H84 120.2
C83 C84 C85 119.6(2)
C85 C84 H84 120.2
C84 C85 H85 119.8
C84 C85 C86 120.3(2)
C86 C85 H85 119.8
C81 C86 C85 120.7(2)
C81 C86 H86 119.7
C85 C86 H86 119.7
C92 C91 P4 119.04(17)
C96 C91 P4 122.34(18)
C96 C91 C92 118.4(2)
C91 C92 H92 119.5
C93 C92 C91 121.0(2)
C93 C92 H92 119.5
C92 C93 H93 120.1
C94 C93 C92 119.9(3)
C94 C93 H93 120.1
C93 C94 H94 120.1
C95 C94 C93 119.9(2)
C95 C94 H94 120.1
C94 C95 H95 119.6
C94 C95 C96 120.9(3)
C96 C95 H95 119.6
C91 C96 C95 119.9(2)
C91 C96 H96 120.0
C95 C96 H96 120.0

loop_
_geom_bond_atom_site_label_1
_geom_bond_atom_site_label_2
_geom_bond_distance
Ru1 Cl1 2.5030(6)
Ru1 P1 2.3837(6)
Ru1 P2 2.3751(5)
Ru1 P3 2.3869(6)
Ru1 P4 2.4058(6)
Ru1 C1 2.027(2)
P1 C11 1.850(2)
P1 C21 1.852(2)
P1 C31 1.849(2)
P2 C12 1.864(2)
P2 C41 1.845(2)
P2 C51 1.853(2)
P3 C13 1.861(2)
P3 C61 1.851(2)
P3 C71 1.851(2)
P4 C14 1.881(2)
P4 C81 1.863(2)
P4 C91 1.845(2)
C1 C2 1.190(3)
C2 C3 1.456(3)
C3 C4 1.416(3)
C3 C8 1.414(3)
C4 H4 0.9300
C4 C5 1.392(3)
C5 H5 0.9300
C5 C6 1.403(3)
C6 C7 1.402(3)
C6 C9 1.441(3)
C7 H7 0.9300
C7 C8 1.393(3)
C8 H8 0.9300
C9 C10 1.195(4)
C10 H10 0.9300
C11 H11A 0.9700
C11 H11B 0.9700
C11 C12 1.540(3)
C12 H12A 0.9700
C12 H12B 0.9700
C13 H13A 0.9700
C13 H13B 0.9700
C13 C14 1.537(3)
C14 H14A 0.9700
C14 H14B 0.9700
C21 C22 1.399(3)
C21 C26 1.404(3)
C22 H22 0.9300
C22 C23 1.409(3)
C23 H23 0.9300
C23 C24 1.389(4)
C24 H24 0.9300
C24 C25 1.382(4)
C25 H25 0.9300
C25 C26 1.399(3)
C26 H26 0.9300
C31 C32 1.404(3)
C31 C36 1.399(3)
C32 H32 0.9300
C32 C33 1.400(3)
C33 H33 0.9300
C33 C34 1.390(4)
C34 H34 0.9300
C34 C35 1.389(4)
C35 H35 0.9300
C35 C36 1.401(3)
C36 H36 0.9300
C41 C42 1.401(3)
C41 C46 1.413(3)
C42 H42 0.9300
C42 C43 1.398(3)
C43 H43 0.9300
C43 C44 1.389(4)
C44 H44 0.9300
C44 C45 1.390(4)
C45 H45 0.9300
C45 C46 1.401(3)
C46 H46 0.9300
C51 C52 1.406(3)
C51 C56 1.412(3)
C52 H52 0.9300
C52 C53 1.404(3)
C53 H53 0.9300
C53 C54 1.398(3)
C54 H54 0.9300
C54 C55 1.395(4)
C55 H55 0.9300
C55 C56 1.403(3)
C56 H56 0.9300
C61 C62 1.403(3)
C61 C66 1.418(3)
C62 H62 0.9300
C62 C63 1.405(3)
C63 H63 0.9300
C63 C64 1.392(4)
C64 H64 0.9300
C64 C65 1.394(4)
C65 H65 0.9300
C65 C66 1.387(4)
C66 H66 0.9300
C71 C72 1.409(3)
C71 C76 1.399(3)
C72 H72 0.9300
C72 C73 1.401(3)
C73 H73 0.9300
C73 C74 1.392(4)
C74 H74 0.9300
C74 C75 1.385(4)
C75 H75 0.9300
C75 C76 1.402(3)
C76 H76 0.9300
C81 C82 1.416(3)
C81 C86 1.402(3)
C82 H82 0.9300
C82 C83 1.397(3)
C83 H83 0.9300
C83 C84 1.397(4)
C84 H84 0.9300
C84 C85 1.397(4)
C85 H85 0.9300
C85 C86 1.405(3)
C86 H86 0.9300
C91 C92 1.410(3)
C91 C96 1.402(3)
C92 H92 0.9300
C92 C93 1.405(3)
C93 H93 0.9300
C93 C94 1.387(4)
C94 H94 0.9300
C94 C95 1.387(4)
C95 H95 0.9300
C95 C96 1.412(4)
C96 H96 0.9300
